data_7206400
loop_
_publ_author_name
'Tominaga, Masahide'
'Masu, Hyuma'
'Azumaya, Isao'

_publ_section_title
;
 Pseudopolymorphism of an adamantane-based bisphenol containing water
 molecules: a role of clathrate hydrates in hydrogen-bonded networks
;
_journal_issue 17
_journal_name_full CrystEngComm
_journal_page_first 5299
_journal_paper_doi 10.1039/c1ce05253e
_journal_volume 13
_journal_year 2011
_chemical_formula_moiety 'C22 H22 Cl2 O2, H2 O'
_chemical_formula_sum 'C22 H24 Cl2 O3'
_chemical_formula_weight 407.31
_chemical_name_systematic
;
?
;
_space_group_IT_number 2
_symmetry_cell_setting triclinic
_symmetry_space_group_name_Hall '-P 1'
_symmetry_space_group_name_H-M 'P -1'
_atom_sites_solution_hydrogens geom
_atom_sites_solution_primary direct
_atom_sites_solution_secondary difmap
_audit_creation_method SHELXL-97
_cell_angle_alpha 73.8690(10)
_cell_angle_beta 84.3740(10)
_cell_angle_gamma 89.4510(10)
_cell_formula_units_Z 2
_cell_length_a 7.6152(7)
_cell_length_b 9.7211(9)
_cell_length_c 13.3979(12)
_cell_measurement_reflns_used 2251
_cell_measurement_temperature 100
_cell_measurement_theta_max 26.66
_cell_measurement_theta_min 2.69
_cell_volume 948.02(15)
_computing_cell_refinement 'APEX2 (Bruker AXS, 2006)'
_computing_data_collection 'APEX2 (Bruker AXS, 2006)'
_computing_data_reduction 'SAINT (Bruker AXS, 2004)'
_computing_molecular_graphics 'XSHEL (Bruker AXS,2002)'
_computing_publication_material 'XCIF (Bruker AXS, 2001)'
_computing_structure_refinement 'SHELXL-97 (Sheldrick, 1997)'
_computing_structure_solution 'SHELXS-97 (Sheldrick, 1997)'
_diffrn_ambient_temperature 100
_diffrn_detector_area_resol_mean 8.333
_diffrn_measured_fraction_theta_full 0.962
_diffrn_measured_fraction_theta_max 0.853
_diffrn_measurement_device_type 'Bruker APEXII CCD area detector'
_diffrn_measurement_method 'omega scans'
_diffrn_radiation_monochromator graphite
_diffrn_radiation_source 'fine-focus sealed tube'
_diffrn_radiation_type MoK\a
_diffrn_radiation_wavelength 0.71073
_diffrn_reflns_av_R_equivalents 0.0100
_diffrn_reflns_av_sigmaI/netI 0.0248
_diffrn_reflns_limit_h_max 9
_diffrn_reflns_limit_h_min -9
_diffrn_reflns_limit_k_max 12
_diffrn_reflns_limit_k_min -11
_diffrn_reflns_limit_l_max 15
_diffrn_reflns_limit_l_min -16
_diffrn_reflns_number 4706
_diffrn_reflns_theta_full 25.50
_diffrn_reflns_theta_max 27.23
_diffrn_reflns_theta_min 2.18
_exptl_absorpt_coefficient_mu 0.363
_exptl_absorpt_correction_T_max 0.9821
_exptl_absorpt_correction_T_min 0.8683
_exptl_absorpt_correction_type empirical
_exptl_absorpt_process_details
;
SADABS Sheldrick 1996
;
_exptl_crystal_colour colourless
_exptl_crystal_density_diffrn 1.427
_exptl_crystal_density_method 'not measured'
_exptl_crystal_description plate
_exptl_crystal_F_000 428
_exptl_crystal_size_max 0.40
_exptl_crystal_size_mid 0.40
_exptl_crystal_size_min 0.05
_refine_diff_density_max 0.598
_refine_diff_density_min -0.310
_refine_diff_density_rms 0.059
_refine_ls_extinction_method none
_refine_ls_goodness_of_fit_ref 1.060
_refine_ls_hydrogen_treatment constr
_refine_ls_matrix_type full
_refine_ls_number_parameters 246
_refine_ls_number_reflns 3616
_refine_ls_number_restraints 0
_refine_ls_restrained_S_all 1.060
_refine_ls_R_factor_all 0.0440
_refine_ls_R_factor_gt 0.0373
_refine_ls_shift/su_max 0.001
_refine_ls_shift/su_mean 0.000
_refine_ls_structure_factor_coef Fsqd
_refine_ls_weighting_details 'calc w=1/[\s^2^(Fo^2^)+(0.0561P)^2^+0.5377P] where P=(Fo^2^+2Fc^2^)/3'
_refine_ls_weighting_scheme calc
_refine_ls_wR_factor_gt 0.0996
_refine_ls_wR_factor_ref 0.1044
_reflns_number_gt 3116
_reflns_number_total 3616
_reflns_threshold_expression >2sigma(I)
_cod_data_source_file c1ce05253e.txt
_cod_data_source_block a1007261mas
_cod_depositor_comments
;
The following automatic conversions were performed:

'_symmetry_cell_setting' value 'Triclinic' changed to 'triclinic'
according to /home/saulius/struct/CIF-dictionaries/cif_core.dic
dictionary named 'cif_core.dic' version 2.4.1 from 2010-06-29.

Automatic conversion script
Id: cif_fix_values 1715 2011-07-08 13:25:40Z adriana 
;
_cod_original_sg_symbol_H-M 'P-1 '
_cod_database_code 7206400

loop_
_symmetry_equiv_pos_as_xyz
'x, y, z'
'-x, -y, -z'

loop_
_atom_site_label
_atom_site_type_symbol
_atom_site_fract_x
_atom_site_fract_y
_atom_site_fract_z
_atom_site_U_iso_or_equiv
_atom_site_adp_type
_atom_site_occupancy
_atom_site_symmetry_multiplicity
_atom_site_calc_flag
_atom_site_refinement_flags
O3 O 0.4052(2) 0.13559(19) 0.51025(13) 0.0394(4) Uani 1 1 d .
C1 C 1.1659(2) 0.6033(2) 0.41040(14) 0.0173(4) Uani 1 1 d .
C2 C 1.2561(2) 0.4808(2) 0.40314(14) 0.0187(4) Uani 1 1 d .
C3 C 1.2185(2) 0.4191(2) 0.32562(15) 0.0195(4) Uani 1 1 d .
H3 H 1.2795 0.3361 0.3186 0.023 Uiso 1 1 calc R
C4 C 1.0931(2) 0.4771(2) 0.25844(14) 0.0177(4) Uani 1 1 d .
H4 H 1.0700 0.4332 0.2058 0.021 Uiso 1 1 calc R
C5 C 0.9995(2) 0.59913(19) 0.26626(13) 0.0150(4) Uani 1 1 d .
C6 C 1.0396(2) 0.66142(19) 0.34365(14) 0.0165(4) Uani 1 1 d .
H6 H 0.9794 0.7448 0.3507 0.020 Uiso 1 1 calc R
C7 C 0.7668(2) 0.7891(2) 0.21817(14) 0.0164(4) Uani 1 1 d .
H7A H 0.7084 0.7592 0.2904 0.020 Uiso 1 1 calc R
H7B H 0.8553 0.8649 0.2140 0.020 Uiso 1 1 calc R
C8 C 0.8596(2) 0.66014(19) 0.19229(13) 0.0149(4) Uani 1 1 d .
C9 C 0.9481(2) 0.70942(19) 0.07887(13) 0.0137(4) Uani 1 1 d .
H9A H 1.0393 0.7836 0.0737 0.016 Uiso 1 1 calc R
H9B H 1.0074 0.6271 0.0610 0.016 Uiso 1 1 calc R
C10 C 0.8136(2) 0.77043(19) 0.00009(13) 0.0142(4) Uani 1 1 d .
C11 C 0.6732(2) 0.6521(2) 0.01030(14) 0.0180(4) Uani 1 1 d .
H11A H 0.5846 0.6888 -0.0396 0.022 Uiso 1 1 calc R
H11B H 0.7304 0.5689 -0.0074 0.022 Uiso 1 1 calc R
C12 C 0.5808(2) 0.6044(2) 0.12165(15) 0.0193(4) Uani 1 1 d .
H12 H 0.4905 0.5282 0.1265 0.023 Uiso 1 1 calc R
C13 C 0.4902(2) 0.7329(2) 0.14827(15) 0.0218(4) Uani 1 1 d .
H13A H 0.4021 0.7717 0.0986 0.026 Uiso 1 1 calc R
H13B H 0.4281 0.7024 0.2195 0.026 Uiso 1 1 calc R
C14 C 0.6293(2) 0.8486(2) 0.14196(14) 0.0184(4) Uani 1 1 d .
H14 H 0.5705 0.9321 0.1601 0.022 Uiso 1 1 calc R
C15 C 0.7218(2) 0.8975(2) 0.03061(14) 0.0165(4) Uani 1 1 d .
H15A H 0.8104 0.9734 0.0262 0.020 Uiso 1 1 calc R
H15B H 0.6340 0.9383 -0.0189 0.020 Uiso 1 1 calc R
C16 C 0.8983(2) 0.82192(19) -0.11233(14) 0.0160(4) Uani 1 1 d .
C17 C 1.0769(2) 0.80919(19) -0.14086(13) 0.0152(4) Uani 1 1 d .
H17 H 1.1523 0.7657 -0.0889 0.018 Uiso 1 1 calc R
C18 C 1.1464(2) 0.8596(2) -0.24477(14) 0.0172(4) Uani 1 1 d .
C19 C 1.0415(3) 0.9262(2) -0.32283(14) 0.0189(4) Uani 1 1 d .
C20 C 0.8628(3) 0.9385(2) -0.29481(15) 0.0214(4) Uani 1 1 d .
H20 H 0.7879 0.9827 -0.3468 0.026 Uiso 1 1 calc R
C21 C 0.7932(3) 0.8871(2) -0.19231(15) 0.0198(4) Uani 1 1 d .
H21 H 0.6704 0.8960 -0.1752 0.024 Uiso 1 1 calc R
C22 C 0.7177(2) 0.5449(2) 0.19897(14) 0.0180(4) Uani 1 1 d .
H22A H 0.7744 0.4605 0.1828 0.022 Uiso 1 1 calc R
H22B H 0.6581 0.5137 0.2708 0.022 Uiso 1 1 calc R
Cl1 Cl 1.37003(6) 0.84035(5) -0.27771(3) 0.02165(14) Uani 1 1 d .
Cl2 Cl 1.20877(6) 0.68524(5) 0.50586(4) 0.02344(14) Uani 1 1 d .
O1 O 1.37816(19) 0.42210(16) 0.47103(12) 0.0291(3) Uani 1 1 d .
H1 H 1.3848 0.3339 0.4770 0.044 Uiso 1 1 calc R
O2 O 1.1100(2) 0.97910(16) -0.42452(10) 0.0260(3) Uani 1 1 d .
H2 H 1.2091 1.0176 -0.4266 0.039 Uiso 1 1 calc R

loop_
_atom_site_aniso_label
_atom_site_aniso_U_11
_atom_site_aniso_U_22
_atom_site_aniso_U_33
_atom_site_aniso_U_23
_atom_site_aniso_U_13
_atom_site_aniso_U_12
O3 0.0329(9) 0.0421(10) 0.0441(10) -0.0149(8) -0.0002(7) 0.0035(7)
C1 0.0178(9) 0.0189(10) 0.0149(8) -0.0044(7) -0.0003(7) -0.0026(7)
C2 0.0155(9) 0.0176(10) 0.0199(9) 0.0005(7) -0.0036(7) -0.0016(7)
C3 0.0174(9) 0.0134(9) 0.0263(10) -0.0037(7) -0.0012(8) 0.0021(7)
C4 0.0192(9) 0.0164(9) 0.0176(9) -0.0048(7) -0.0012(7) -0.0007(7)
C5 0.0158(9) 0.0135(9) 0.0134(8) -0.0008(7) 0.0006(7) -0.0024(7)
C6 0.0177(9) 0.0145(9) 0.0159(8) -0.0025(7) 0.0001(7) -0.0001(7)
C7 0.0201(9) 0.0166(9) 0.0134(8) -0.0058(7) -0.0017(7) 0.0024(7)
C8 0.0160(9) 0.0142(9) 0.0143(8) -0.0039(7) -0.0015(7) 0.0013(7)
C9 0.0143(8) 0.0132(9) 0.0140(8) -0.0039(7) -0.0019(7) 0.0002(7)
C10 0.0140(8) 0.0150(9) 0.0143(8) -0.0047(7) -0.0029(7) 0.0006(7)
C11 0.0178(9) 0.0184(10) 0.0193(9) -0.0066(7) -0.0045(7) -0.0020(7)
C12 0.0164(9) 0.0186(10) 0.0219(9) -0.0039(7) -0.0019(7) -0.0035(7)
C13 0.0152(9) 0.0270(11) 0.0213(9) -0.0043(8) 0.0004(7) 0.0023(8)
C14 0.0183(9) 0.0198(10) 0.0180(9) -0.0067(7) -0.0018(7) 0.0054(7)
C15 0.0166(9) 0.0167(9) 0.0162(9) -0.0041(7) -0.0038(7) 0.0031(7)
C16 0.0192(9) 0.0141(9) 0.0155(8) -0.0053(7) -0.0030(7) -0.0011(7)
C17 0.0191(9) 0.0135(9) 0.0143(8) -0.0050(7) -0.0045(7) -0.0001(7)
C18 0.0182(9) 0.0147(9) 0.0193(9) -0.0057(7) -0.0010(7) -0.0017(7)
C19 0.0273(10) 0.0167(10) 0.0134(8) -0.0048(7) -0.0028(7) -0.0045(8)
C20 0.0245(10) 0.0226(10) 0.0174(9) -0.0039(8) -0.0084(8) -0.0006(8)
C21 0.0183(9) 0.0215(10) 0.0205(9) -0.0062(8) -0.0051(7) 0.0004(7)
C22 0.0190(9) 0.0160(10) 0.0177(9) -0.0029(7) -0.0009(7) -0.0016(7)
Cl1 0.0188(2) 0.0243(3) 0.0200(2) -0.00463(18) 0.00237(18) -0.00119(18)
Cl2 0.0249(3) 0.0282(3) 0.0201(2) -0.00977(19) -0.00701(19) 0.00179(19)
O1 0.0258(8) 0.0231(8) 0.0363(8) -0.0007(6) -0.0152(6) 0.0030(6)
O2 0.0310(8) 0.0309(8) 0.0142(7) -0.0034(6) -0.0008(6) -0.0101(6)

loop_
_atom_type_symbol
_atom_type_description
_atom_type_scat_dispersion_real
_atom_type_scat_dispersion_imag
_atom_type_scat_source
C C 0.0033 0.0016 'International Tables Vol C Tables 4.2.6.8 and 6.1.1.4'
H H 0.0000 0.0000 'International Tables Vol C Tables 4.2.6.8 and 6.1.1.4'
O O 0.0106 0.0060 'International Tables Vol C Tables 4.2.6.8 and 6.1.1.4'
Cl Cl 0.1484 0.1585 'International Tables Vol C Tables 4.2.6.8 and 6.1.1.4'

loop_
_geom_angle_atom_site_label_1
_geom_angle_atom_site_label_2
_geom_angle_atom_site_label_3
_geom_angle
C6 C1 C2 121.34(17)
C6 C1 Cl2 118.70(14)
C2 C1 Cl2 119.96(14)
O1 C2 C3 120.92(17)
O1 C2 C1 120.96(17)
C3 C2 C1 118.11(17)
C4 C3 C2 120.80(17)
C4 C3 H3 119.6
C2 C3 H3 119.6
C3 C4 C5 121.48(17)
C3 C4 H4 119.3
C5 C4 H4 119.3
C6 C5 C4 117.35(16)
C6 C5 C8 122.01(16)
C4 C5 C8 120.64(16)
C1 C6 C5 120.90(17)
C1 C6 H6 119.5
C5 C6 H6 119.5
C14 C7 C8 110.61(14)
C14 C7 H7A 109.5
C8 C7 H7A 109.5
C14 C7 H7B 109.5
C8 C7 H7B 109.5
H7A C7 H7B 108.1
C5 C8 C7 111.97(14)
C5 C8 C22 110.41(14)
C7 C8 C22 108.06(14)
C5 C8 C9 109.27(14)
C7 C8 C9 108.44(14)
C22 C8 C9 108.61(14)
C10 C9 C8 111.90(14)
C10 C9 H9A 109.2
C8 C9 H9A 109.2
C10 C9 H9B 109.2
C8 C9 H9B 109.2
H9A C9 H9B 107.9
C16 C10 C9 112.91(14)
C16 C10 C15 109.17(15)
C9 C10 C15 108.07(14)
C16 C10 C11 110.23(14)
C9 C10 C11 107.87(14)
C15 C10 C11 108.48(15)
C12 C11 C10 110.78(15)
C12 C11 H11A 109.5
C10 C11 H11A 109.5
C12 C11 H11B 109.5
C10 C11 H11B 109.5
H11A C11 H11B 108.1
C13 C12 C11 109.37(15)
C13 C12 C22 109.53(15)
C11 C12 C22 109.52(15)
C13 C12 H12 109.5
C11 C12 H12 109.5
C22 C12 H12 109.5
C14 C13 C12 109.27(15)
C14 C13 H13A 109.8
C12 C13 H13A 109.8
C14 C13 H13B 109.8
C12 C13 H13B 109.8
H13A C13 H13B 108.3
C7 C14 C13 110.15(15)
C7 C14 C15 109.08(15)
C13 C14 C15 109.44(15)
C7 C14 H14 109.4
C13 C14 H14 109.4
C15 C14 H14 109.4
C14 C15 C10 110.66(15)
C14 C15 H15A 109.5
C10 C15 H15A 109.5
C14 C15 H15B 109.5
C10 C15 H15B 109.5
H15A C15 H15B 108.1
C17 C16 C21 117.17(16)
C17 C16 C10 123.46(16)
C21 C16 C10 119.37(16)
C16 C17 C18 120.69(16)
C16 C17 H17 119.7
C18 C17 H17 119.7
C19 C18 C17 121.52(17)
C19 C18 Cl1 119.07(14)
C17 C18 Cl1 119.40(14)
O2 C19 C20 120.25(17)
O2 C19 C18 121.75(18)
C20 C19 C18 118.00(17)
C21 C20 C19 120.59(18)
C21 C20 H20 119.7
C19 C20 H20 119.7
C20 C21 C16 122.00(18)
C20 C21 H21 119.0
C16 C21 H21 119.0
C12 C22 C8 110.45(15)
C12 C22 H22A 109.6
C8 C22 H22A 109.6
C12 C22 H22B 109.6
C8 C22 H22B 109.6
H22A C22 H22B 108.1
C2 O1 H1 109.5
C19 O2 H2 109.5

loop_
_geom_bond_atom_site_label_1
_geom_bond_atom_site_label_2
_geom_bond_distance
C1 C6 1.387(3)
C1 C2 1.390(3)
C1 Cl2 1.7409(19)
C2 O1 1.373(2)
C2 C3 1.389(3)
C3 C4 1.384(3)
C3 H3 0.9500
C4 C5 1.401(3)
C4 H4 0.9500
C5 C6 1.396(3)
C5 C8 1.529(2)
C6 H6 0.9500
C7 C14 1.531(2)
C7 C8 1.539(2)
C7 H7A 0.9900
C7 H7B 0.9900
C8 C22 1.542(2)
C8 C9 1.547(2)
C9 C10 1.539(2)
C9 H9A 0.9900
C9 H9B 0.9900
C10 C16 1.527(2)
C10 C15 1.547(2)
C10 C11 1.547(2)
C11 C12 1.533(3)
C11 H11A 0.9900
C11 H11B 0.9900
C12 C13 1.532(3)
C12 C22 1.537(3)
C12 H12 1.0000
C13 C14 1.531(3)
C13 H13A 0.9900
C13 H13B 0.9900
C14 C15 1.534(2)
C14 H14 1.0000
C15 H15A 0.9900
C15 H15B 0.9900
C16 C17 1.390(3)
C16 C21 1.404(3)
C17 C18 1.393(2)
C17 H17 0.9500
C18 C19 1.389(3)
C18 Cl1 1.7383(19)
C19 O2 1.367(2)
C19 C20 1.389(3)
C20 C21 1.377(3)
C20 H20 0.9500
C21 H21 0.9500
C22 H22A 0.9900
C22 H22B 0.9900
O1 H1 0.8400
O2 H2 0.8400
